data_4133352
loop_
_publ_author_name
'Zhang, Congcong'
'Hou, Guohua'
'Zi, Guofu'
'Ding, Wanjian'
'Walter, Marc D.'

_publ_section_title
;
 A Base-Free Terminal Actinide Phosphinidene Metallocene: Synthesis,
 Structure, Reactivity, and Computational Studies.
;
_journal_issue 43
_journal_name_full 'Journal of the American Chemical Society'
_journal_page_first 14511
_journal_page_last 14525
_journal_paper_doi 10.1021/jacs.8b09746
_journal_volume 140
_journal_year 2018
_chemical_formula_moiety 'C53 H86 P S2 Th, C6 H6'
_chemical_formula_sum 'C59 H92 P S2 Th'
_chemical_formula_weight 1128.45
_space_group_crystal_system monoclinic
_space_group_IT_number 14
_space_group_name_Hall '-P 2yn'
_space_group_name_H-M_alt 'P 1 21/n 1'
_atom_sites_solution_hydrogens geom
_audit_creation_date 2018-01-09
_audit_creation_method
;
Olex2 1.2
(compiled 2017.03.28 svn.r3405 for OlexSys, GUI svn.r5337)
;
_cell_angle_alpha 90
_cell_angle_beta 92.6160(10)
_cell_angle_gamma 90
_cell_formula_units_Z 4
_cell_length_a 14.5566(2)
_cell_length_b 25.5650(5)
_cell_length_c 15.0749(2)
_cell_measurement_reflns_used 9309
_cell_measurement_temperature 100.00(10)
_cell_measurement_theta_max 72.5220
_cell_measurement_theta_min 4.1140
_cell_volume 5604.12(15)
_computing_cell_refinement 'CrysAlisPro 1.171.39.32a (Rigaku OD, 2017)'
_computing_data_collection 'CrysAlisPro 1.171.39.32a (Rigaku OD, 2017)'
_computing_data_reduction 'CrysAlisPro 1.171.39.32a (Rigaku OD, 2017)'
_computing_molecular_graphics 'Olex2 (Dolomanov et al., 2009)'
_computing_publication_material 'Olex2 (Dolomanov et al., 2009)'
_computing_structure_refinement 'ShelXL (Sheldrick, 2015)'
_diffrn_ambient_environment N~2~
_diffrn_ambient_temperature 100.00(10)
_diffrn_detector 'CCD plate'
_diffrn_detector_area_resol_mean 5.3127
_diffrn_detector_type AtlasS2
_diffrn_measured_fraction_theta_full 1.000
_diffrn_measured_fraction_theta_max 0.971
_diffrn_measurement_details
;
List of Runs (angles in degrees, time in seconds):

  # Type    Start    End  Width  t~exp~   \w     \q     \k     \f   Frames
--------------------------------------------------------------------------
  1  \w    -46.00   9.00   1.00    1.00    --  -41.49  57.00-180.00   55
  2  \w   -104.00 -16.00   1.00    1.00    --  -41.49 -19.00  30.00   88
  3  \w     41.00  96.00   1.00    1.00    --   41.49-125.00 120.00   55
  4  \w     38.00  93.00   1.00    1.00    --   41.49-125.00-120.00   55
  5  \w     43.00 114.00   1.00    3.00    --  107.19-125.00 -90.00   71
  6  \w     94.00 172.00   1.00    3.00    --  107.19 125.00-180.00   78
  7  \w     27.00 100.00   1.00    3.00    --  107.19 -94.00 -30.00   73
  8  \w    101.00 178.00   1.00    3.00    --  107.19  45.00   0.00   77
  9  \w    105.00 173.00   1.00    3.00    --  107.19 125.00-120.00   68
 10  \w     35.00 113.00   1.00    3.00    --  107.19 -45.00  90.00   78
;
_diffrn_measurement_device 'four-circle diffractometer'
_diffrn_measurement_device_type 'SuperNova, Dual, Cu at home/near, AtlasS2'
_diffrn_measurement_method '\w scans'
_diffrn_orient_matrix_type 'CrysAlisPro convention (1999,Acta A55,543-557)'
_diffrn_orient_matrix_UB_11 -0.0416078000
_diffrn_orient_matrix_UB_12 0.0428413000
_diffrn_orient_matrix_UB_13 0.0578203000
_diffrn_orient_matrix_UB_21 -0.0746464000
_diffrn_orient_matrix_UB_22 -0.0386361000
_diffrn_orient_matrix_UB_23 0.0279728000
_diffrn_orient_matrix_UB_31 0.0625669000
_diffrn_orient_matrix_UB_32 -0.0175215000
_diffrn_orient_matrix_UB_33 0.0795842000
_diffrn_radiation_monochromator mirror
_diffrn_radiation_probe x-ray
_diffrn_radiation_type CuK\a
_diffrn_radiation_wavelength 1.54184
_diffrn_reflns_av_R_equivalents 0.0424
_diffrn_reflns_av_unetI/netI 0.0562
_diffrn_reflns_Laue_measured_fraction_full 1.000
_diffrn_reflns_Laue_measured_fraction_max 0.971
_diffrn_reflns_limit_h_max 17
_diffrn_reflns_limit_h_min -17
_diffrn_reflns_limit_k_max 28
_diffrn_reflns_limit_k_min -31
_diffrn_reflns_limit_l_max 18
_diffrn_reflns_limit_l_min -15
_diffrn_reflns_number 22886
_diffrn_reflns_point_group_measured_fraction_full 1.000
_diffrn_reflns_point_group_measured_fraction_max 0.971
_diffrn_reflns_theta_full 67.684
_diffrn_reflns_theta_max 73.506
_diffrn_reflns_theta_min 3.458
_diffrn_source 'micro-focus sealed X-ray tube'
_diffrn_source_type 'SuperNova (Cu) X-ray Source'
_exptl_absorpt_coefficient_mu 9.792
_exptl_absorpt_correction_T_max 1.00000
_exptl_absorpt_correction_T_min 0.92578
_exptl_absorpt_correction_type multi-scan
_exptl_absorpt_process_details
;
CrysAlisPro 1.171.39.32a (Rigaku Oxford Diffraction, 2017)
Empirical absorption correction using spherical harmonics,
 implemented in SCALE3 ABSPACK scaling algorithm.
;
_exptl_crystal_colour yellow
_exptl_crystal_colour_primary yellow
_exptl_crystal_density_diffrn 1.337
_exptl_crystal_description block
_exptl_crystal_F_000 2332
_exptl_crystal_size_max 0.15
_exptl_crystal_size_mid 0.1
_exptl_crystal_size_min 0.1
_refine_diff_density_max 9.334
_refine_diff_density_min -1.812
_refine_diff_density_rms 0.157
_refine_ls_extinction_method none
_refine_ls_goodness_of_fit_ref 1.087
_refine_ls_hydrogen_treatment constr
_refine_ls_matrix_type full
_refine_ls_number_parameters 595
_refine_ls_number_reflns 10960
_refine_ls_number_restraints 0
_refine_ls_restrained_S_all 1.087
_refine_ls_R_factor_all 0.0570
_refine_ls_R_factor_gt 0.0489
_refine_ls_shift/su_max 0.004
_refine_ls_shift/su_mean 0.000
_refine_ls_structure_factor_coef Fsqd
_refine_ls_weighting_details 'w=1/[\s^2^(Fo^2^)+(0.0469P)^2^+29.4838P] where P=(Fo^2^+2Fc^2^)/3'
_refine_ls_weighting_scheme calc
_refine_ls_wR_factor_gt 0.1127
_refine_ls_wR_factor_ref 0.1175
_reflns_Friedel_coverage 0.000
_reflns_number_gt 9537
_reflns_number_total 10960
_reflns_threshold_expression 'I > 2\s(I)'
_cod_data_source_file ja8b09746_si_002.cif
_cod_data_source_block compound4
_cod_database_code 4133352
_shelx_shelxl_version_number 2014/7
_chemical_oxdiff_formula C1H1S1P1Th1
_shelx_space_group_comment
;
The symmetry employed for this shelxl refinement is uniquely defined
by the following loop, which should always be used as a source of
symmetry information in preference to the above space-group names.
They are only intended as comments.
;
_reflns_odcompleteness_completeness 99.92
_reflns_odcompleteness_iscentric 1
_reflns_odcompleteness_theta 66.97
_olex2_refinement_description
;
1. Fixed Uiso
 At 1.2 times of:
  All C(H) groups
 At 1.5 times of:
  All C(H,H,H) groups
2.a Aromatic/amide H refined with riding coordinates:
 C3(H3), C5(H5), C20(H20), C38(H38), C40(H40), C54(H54), C55(H55), C56(H56),
 C57(H57), C58(H58), C59(H59)
2.b Idealised Me refined as rotating group:
 C7(H7A,H7B,H7C), C8(H8A,H8B,H8C), C9(H9A,H9B,H9C), C11(H11A,H11B,H11C),
 C12(H12A,H12B,H12C), C13(H13A,H13B,H13C), C15(H15A,H15B,H15C), C16(H16A,H16B,
 H16C), C17(H17A,H17B,H17C), C24(H24A,H24B,H24C), C25(H25A,H25B,H25C), C26(H26A,
 H26B,H26C), C28(H28A,H28B,H28C), C29(H29A,H29B,H29C), C30(H30A,H30B,H30C),
 C32(H32A,H32B,H32C), C33(H33A,H33B,H33C), C34(H34A,H34B,H34C), C43(H43A,H43B,
 H43C), C44(H44A,H44B,H44C), C45(H45A,H45B,H45C), C47(H47A,H47B,H47C), C48(H48A,
 H48B,H48C), C49(H49A,H49B,H49C), C51(H51A,H51B,H51C), C52(H52A,H52B,H52C),
 C53(H53A,H53B,H53C)
;
_olex2_submission_special_instructions 'No special instructions were received'
_oxdiff_exptl_absorpt_empirical_details
;
Empirical correction (ABSPACK) includes:
- Absorption correction using spherical harmonics
- Frame scaling
;
_oxdiff_exptl_absorpt_empirical_full_max 1.175
_oxdiff_exptl_absorpt_empirical_full_min 0.804

loop_
_space_group_symop_operation_xyz
'x, y, z'
'-x+1/2, y+1/2, -z+1/2'
'-x, -y, -z'
'x-1/2, -y-1/2, z-1/2'

loop_
_atom_site_label
_atom_site_type_symbol
_atom_site_fract_x
_atom_site_fract_y
_atom_site_fract_z
_atom_site_U_iso_or_equiv
_atom_site_adp_type
_atom_site_occupancy
_atom_site_site_symmetry_order
_atom_site_calc_flag
_atom_site_refinement_flags_posn
C1 C 0.1146(4) 0.5867(2) 0.3131(4) 0.0152(11) Uani 1 1 d .
C2 C 0.0824(4) 0.5417(2) 0.2622(4) 0.0127(11) Uani 1 1 d .
C3 C 0.1084(4) 0.4967(2) 0.3144(4) 0.0137(11) Uani 1 1 d .
H3 H 0.0987 0.4623 0.2964 0.016 Uiso 1 1 calc R
C4 C 0.1505(4) 0.5116(2) 0.3966(4) 0.0164(12) Uani 1 1 d .
C5 C 0.1559(4) 0.5668(2) 0.3930(4) 0.0175(12) Uani 1 1 d .
H5 H 0.1832 0.5874 0.4376 0.021 Uiso 1 1 calc R
C6 C 0.0960(4) 0.6457(2) 0.3006(4) 0.0182(12) Uani 1 1 d .
C7 C -0.0080(4) 0.6560(2) 0.3109(5) 0.0232(13) Uani 1 1 d .
H7A H -0.0428 0.6387 0.2639 0.035 Uiso 1 1 calc GR
H7B H -0.0195 0.6930 0.3079 0.035 Uiso 1 1 calc GR
H7C H -0.0259 0.6428 0.3671 0.035 Uiso 1 1 calc GR
C8 C 0.1465(4) 0.6767(2) 0.3758(4) 0.0213(13) Uani 1 1 d .
H8A H 0.1208 0.6682 0.4315 0.032 Uiso 1 1 calc GR
H8B H 0.1396 0.7135 0.3647 0.032 Uiso 1 1 calc GR
H8C H 0.2107 0.6678 0.3779 0.032 Uiso 1 1 calc GR
C9 C 0.1280(4) 0.6682(2) 0.2132(4) 0.0197(12) Uani 1 1 d .
H9A H 0.1939 0.6668 0.2129 0.029 Uiso 1 1 calc GR
H9B H 0.1081 0.7039 0.2075 0.029 Uiso 1 1 calc GR
H9C H 0.1021 0.6481 0.1644 0.029 Uiso 1 1 calc GR
C10 C 0.0082(4) 0.5326(2) 0.1863(4) 0.0164(11) Uani 1 1 d .
C11 C -0.0070(4) 0.5768(2) 0.1186(4) 0.0195(12) Uani 1 1 d .
H11A H -0.0235 0.6082 0.1488 0.029 Uiso 1 1 calc GR
H11B H -0.0556 0.5673 0.0765 0.029 Uiso 1 1 calc GR
H11C H 0.0486 0.5825 0.0881 0.029 Uiso 1 1 calc GR
C12 C 0.0265(4) 0.4830(3) 0.1325(4) 0.0212(13) Uani 1 1 d .
H12A H 0.0827 0.4870 0.1024 0.032 Uiso 1 1 calc GR
H12B H -0.0234 0.4774 0.0898 0.032 Uiso 1 1 calc GR
H12C H 0.0316 0.4535 0.1719 0.032 Uiso 1 1 calc GR
C13 C -0.0815(4) 0.5240(3) 0.2336(4) 0.0201(12) Uani 1 1 d .
H13A H -0.0772 0.4923 0.2677 0.030 Uiso 1 1 calc GR
H13B H -0.1318 0.5214 0.1904 0.030 Uiso 1 1 calc GR
H13C H -0.0918 0.5530 0.2725 0.030 Uiso 1 1 calc GR
C14 C 0.1811(4) 0.4760(2) 0.4727(4) 0.0148(11) Uani 1 1 d .
C15 C 0.0994(5) 0.4412(3) 0.4978(5) 0.0264(14) Uani 1 1 d .
H15A H 0.0500 0.4629 0.5162 0.040 Uiso 1 1 calc GR
H15B H 0.1187 0.4182 0.5455 0.040 Uiso 1 1 calc GR
H15C H 0.0789 0.4208 0.4472 0.040 Uiso 1 1 calc GR
C16 C 0.2129(5) 0.5077(3) 0.5547(4) 0.0221(13) Uani 1 1 d .
H16A H 0.2655 0.5283 0.5411 0.033 Uiso 1 1 calc GR
H16B H 0.2289 0.4842 0.6027 0.033 Uiso 1 1 calc GR
H16C H 0.1641 0.5303 0.5716 0.033 Uiso 1 1 calc GR
C17 C 0.2591(4) 0.4399(3) 0.4444(4) 0.0205(12) Uani 1 1 d .
H17A H 0.2412 0.4231 0.3893 0.031 Uiso 1 1 calc GR
H17B H 0.2711 0.4138 0.4893 0.031 Uiso 1 1 calc GR
H17C H 0.3137 0.4602 0.4369 0.031 Uiso 1 1 calc GR
C18 C 0.3329(4) 0.4290(2) 0.1968(4) 0.0152(11) Uani 1 1 d .
C19 C 0.4192(4) 0.4537(2) 0.2209(4) 0.0123(11) Uani 1 1 d .
C20 C 0.4224(4) 0.5000(2) 0.1679(4) 0.0169(12) Uani 1 1 d .
H20 H 0.4704 0.5239 0.1706 0.020 Uiso 1 1 calc R
C21 C 0.3436(4) 0.5045(2) 0.1111(4) 0.0169(12) Uani 1 1 d .
C22 C 0.2871(4) 0.4624(2) 0.1324(4) 0.0173(12) Uani 1 1 d .
C23 C 0.2944(4) 0.3724(2) 0.2028(4) 0.0182(12) Uani 1 1 d .
C24 C 0.3199(5) 0.3457(3) 0.1147(5) 0.0254(14) Uani 1 1 d .
H24A H 0.2902 0.3637 0.0654 0.038 Uiso 1 1 calc GR
H24B H 0.3001 0.3099 0.1148 0.038 Uiso 1 1 calc GR
H24C H 0.3854 0.3470 0.1094 0.038 Uiso 1 1 calc GR
C25 C 0.3320(4) 0.3371(2) 0.2791(4) 0.0215(13) Uani 1 1 d .
H25A H 0.3978 0.3351 0.2776 0.032 Uiso 1 1 calc GR
H25B H 0.3063 0.3027 0.2724 0.032 Uiso 1 1 calc GR
H25C H 0.3155 0.3516 0.3350 0.032 Uiso 1 1 calc GR
C26 C 0.1909(5) 0.3707(3) 0.2087(5) 0.0257(14) Uani 1 1 d .
H26A H 0.1738 0.3873 0.2627 0.039 Uiso 1 1 calc GR
H26B H 0.1707 0.3350 0.2084 0.039 Uiso 1 1 calc GR
H26C H 0.1626 0.3888 0.1588 0.039 Uiso 1 1 calc GR
C27 C 0.5045(4) 0.4343(2) 0.2739(4) 0.0152(11) Uani 1 1 d .
C28 C 0.5790(4) 0.4773(3) 0.2820(5) 0.0227(13) Uani 1 1 d .
H28A H 0.5992 0.4858 0.2240 0.034 Uiso 1 1 calc GR
H28B H 0.6302 0.4649 0.3184 0.034 Uiso 1 1 calc GR
H28C H 0.5537 0.5080 0.3085 0.034 Uiso 1 1 calc GR
C29 C 0.5469(4) 0.3888(3) 0.2219(4) 0.0217(13) Uani 1 1 d .
H29A H 0.5056 0.3595 0.2207 0.033 Uiso 1 1 calc GR
H29B H 0.6045 0.3788 0.2505 0.033 Uiso 1 1 calc GR
H29C H 0.5568 0.3999 0.1623 0.033 Uiso 1 1 calc GR
C30 C 0.4888(4) 0.4173(2) 0.3696(4) 0.0171(12) Uani 1 1 d .
H30A H 0.4742 0.4474 0.4044 0.026 Uiso 1 1 calc GR
H30B H 0.5436 0.4011 0.3945 0.026 Uiso 1 1 calc GR
H30C H 0.4389 0.3928 0.3698 0.026 Uiso 1 1 calc GR
C31 C 0.3235(4) 0.5451(3) 0.0389(4) 0.0191(12) Uani 1 1 d .
C32 C 0.2395(5) 0.5772(3) 0.0630(5) 0.0253(14) Uani 1 1 d .
H32A H 0.1889 0.5541 0.0728 0.038 Uiso 1 1 calc GR
H32B H 0.2229 0.6007 0.0152 0.038 Uiso 1 1 calc GR
H32C H 0.2538 0.5969 0.1160 0.038 Uiso 1 1 calc GR
C33 C 0.4053(5) 0.5824(3) 0.0284(5) 0.0287(15) Uani 1 1 d .
H33A H 0.4193 0.5999 0.0837 0.043 Uiso 1 1 calc GR
H33B H 0.3898 0.6078 -0.0167 0.043 Uiso 1 1 calc GR
H33C H 0.4579 0.5627 0.0116 0.043 Uiso 1 1 calc GR
C34 C 0.3018(6) 0.5161(3) -0.0484(4) 0.0303(16) Uani 1 1 d .
H34A H 0.3535 0.4949 -0.0627 0.045 Uiso 1 1 calc GR
H34B H 0.2893 0.5410 -0.0951 0.045 Uiso 1 1 calc GR
H34C H 0.2489 0.4942 -0.0422 0.045 Uiso 1 1 calc GR
C35 C 0.4387(4) 0.6069(2) 0.3544(4) 0.0150(11) Uani 1 1 d .
C36 C 0.5630(4) 0.6954(2) 0.3412(4) 0.0138(11) Uani 1 1 d .
C37 C 0.5305(4) 0.7438(2) 0.3765(4) 0.0117(11) Uani 1 1 d .
C38 C 0.5549(4) 0.7904(2) 0.3335(4) 0.0140(11) Uani 1 1 d .
H38 H 0.5314 0.8219 0.3536 0.017 Uiso 1 1 calc R
C39 C 0.6125(4) 0.7916(2) 0.2624(4) 0.0141(11) Uani 1 1 d .
C40 C 0.6470(4) 0.7447(2) 0.2335(4) 0.0139(11) Uani 1 1 d .
H40 H 0.6870 0.7452 0.1871 0.017 Uiso 1 1 calc R
C41 C 0.6249(4) 0.6965(2) 0.2705(4) 0.0135(11) Uani 1 1 d .
C42 C 0.4735(4) 0.7492(2) 0.4599(4) 0.0168(12) Uani 1 1 d .
C43 C 0.3775(4) 0.7244(3) 0.4477(4) 0.0218(13) Uani 1 1 d .
H43A H 0.3489 0.7360 0.3925 0.033 Uiso 1 1 calc GR
H43B H 0.3406 0.7348 0.4958 0.033 Uiso 1 1 calc GR
H43C H 0.3832 0.6870 0.4470 0.033 Uiso 1 1 calc GR
C44 C 0.5255(5) 0.7256(3) 0.5421(4) 0.0227(13) Uani 1 1 d .
H44A H 0.5313 0.6884 0.5345 0.034 Uiso 1 1 calc GR
H44B H 0.4919 0.7326 0.5942 0.034 Uiso 1 1 calc GR
H44C H 0.5856 0.7410 0.5488 0.034 Uiso 1 1 calc GR
C45 C 0.4571(5) 0.8072(3) 0.4852(4) 0.0234(13) Uani 1 1 d .
H45A H 0.5151 0.8250 0.4919 0.035 Uiso 1 1 calc GR
H45B H 0.4262 0.8087 0.5400 0.035 Uiso 1 1 calc GR
H45C H 0.4198 0.8238 0.4391 0.035 Uiso 1 1 calc GR
C46 C 0.6373(4) 0.8441(2) 0.2199(4) 0.0177(12) Uani 1 1 d .
C47 C 0.5493(5) 0.8684(3) 0.1769(5) 0.0257(14) Uani 1 1 d .
H47A H 0.5247 0.8455 0.1313 0.039 Uiso 1 1 calc GR
H47B H 0.5637 0.9016 0.1513 0.039 Uiso 1 1 calc GR
H47C H 0.5048 0.8731 0.2212 0.039 Uiso 1 1 calc GR
C48 C 0.6770(5) 0.8811(2) 0.2911(4) 0.0225(13) Uani 1 1 d .
H48A H 0.6316 0.8878 0.3339 0.034 Uiso 1 1 calc GR
H48B H 0.6942 0.9135 0.2641 0.034 Uiso 1 1 calc GR
H48C H 0.7301 0.8654 0.3201 0.034 Uiso 1 1 calc GR
C49 C 0.7077(5) 0.8379(2) 0.1479(4) 0.0228(13) Uani 1 1 d .
H49A H 0.7625 0.8219 0.1732 0.034 Uiso 1 1 calc GR
H49B H 0.7225 0.8717 0.1246 0.034 Uiso 1 1 calc GR
H49C H 0.6822 0.8163 0.1009 0.034 Uiso 1 1 calc GR
C50 C 0.6717(4) 0.6476(2) 0.2317(4) 0.0198(13) Uani 1 1 d .
C51 C 0.7426(5) 0.6619(3) 0.1626(5) 0.0244(14) Uani 1 1 d .
H51A H 0.7124 0.6807 0.1144 0.037 Uiso 1 1 calc GR
H51B H 0.7695 0.6305 0.1404 0.037 Uiso 1 1 calc GR
H51C H 0.7898 0.6835 0.1900 0.037 Uiso 1 1 calc GR
C52 C 0.7269(5) 0.6168(3) 0.3045(5) 0.0307(16) Uani 1 1 d .
H52A H 0.7688 0.6400 0.3359 0.046 Uiso 1 1 calc GR
H52B H 0.7608 0.5893 0.2776 0.046 Uiso 1 1 calc GR
H52C H 0.6853 0.6020 0.3453 0.046 Uiso 1 1 calc GR
C53 C 0.6006(5) 0.6128(3) 0.1835(5) 0.0275(15) Uani 1 1 d .
H53A H 0.5525 0.6044 0.2228 0.041 Uiso 1 1 calc GR
H53B H 0.6296 0.5811 0.1651 0.041 Uiso 1 1 calc GR
H53C H 0.5749 0.6308 0.1323 0.041 Uiso 1 1 calc GR
C54 C 0.9460(6) 0.7737(3) 0.4440(6) 0.0393(19) Uani 1 1 d .
H54 H 0.9914 0.7779 0.4032 0.047 Uiso 1 1 calc R
C55 C 0.9694(7) 0.7707(4) 0.5320(7) 0.050(2) Uani 1 1 d .
H55 H 1.0311 0.7730 0.5507 0.060 Uiso 1 1 calc R
C56 C 0.9058(9) 0.7647(4) 0.5923(7) 0.059(3) Uani 1 1 d .
H56 H 0.9232 0.7625 0.6523 0.071 Uiso 1 1 calc R
C57 C 0.8124(8) 0.7615(5) 0.5646(7) 0.066(3) Uani 1 1 d .
H57 H 0.7672 0.7590 0.6060 0.079 Uiso 1 1 calc R
C58 C 0.7883(6) 0.7624(4) 0.4718(7) 0.054(2) Uani 1 1 d .
H58 H 0.7279 0.7575 0.4508 0.064 Uiso 1 1 calc R
C59 C 0.8569(6) 0.7705(3) 0.4155(5) 0.0370(18) Uani 1 1 d .
H59 H 0.8420 0.7740 0.3551 0.044 Uiso 1 1 calc R
P1 P 0.53791(10) 0.63276(6) 0.39952(10) 0.0145(3) Uani 1 1 d .
S1 S 0.40547(10) 0.54943(6) 0.41336(9) 0.0167(3) Uani 1 1 d .
S2 S 0.36705(10) 0.62842(6) 0.26550(9) 0.0164(3) Uani 1 1 d .
Th1 Th 0.28403(2) 0.53121(2) 0.27572(2) 0.01301(7) Uani 1 1 d .

loop_
_atom_site_aniso_label
_atom_site_aniso_U_11
_atom_site_aniso_U_22
_atom_site_aniso_U_33
_atom_site_aniso_U_23
_atom_site_aniso_U_13
_atom_site_aniso_U_12
C1 0.013(3) 0.011(3) 0.022(3) -0.003(2) 0.004(2) 0.001(2)
C2 0.009(2) 0.011(3) 0.018(3) 0.000(2) 0.003(2) 0.003(2)
C3 0.014(3) 0.007(3) 0.019(3) 0.003(2) -0.002(2) 0.001(2)
C4 0.015(3) 0.015(3) 0.020(3) -0.002(2) 0.003(2) 0.000(2)
C5 0.016(3) 0.017(3) 0.020(3) -0.002(2) 0.001(2) -0.001(2)
C6 0.017(3) 0.015(3) 0.022(3) 0.000(2) 0.000(2) 0.001(2)
C7 0.020(3) 0.012(3) 0.037(4) 0.002(3) 0.003(3) 0.004(2)
C8 0.022(3) 0.016(3) 0.027(3) -0.005(2) 0.002(2) 0.000(2)
C9 0.023(3) 0.004(2) 0.032(3) -0.003(2) 0.002(3) 0.000(2)
C10 0.017(3) 0.012(3) 0.020(3) 0.001(2) -0.001(2) 0.000(2)
C11 0.019(3) 0.016(3) 0.023(3) 0.003(2) -0.008(2) 0.001(2)
C12 0.021(3) 0.019(3) 0.023(3) -0.002(2) -0.001(2) 0.003(2)
C13 0.016(3) 0.022(3) 0.023(3) 0.002(2) -0.002(2) -0.002(2)
C14 0.016(3) 0.012(3) 0.016(3) 0.005(2) 0.002(2) 0.001(2)
C15 0.024(3) 0.027(4) 0.029(3) 0.012(3) -0.001(3) -0.003(3)
C16 0.031(4) 0.016(3) 0.020(3) 0.002(2) 0.000(3) 0.000(3)
C17 0.023(3) 0.018(3) 0.021(3) 0.002(2) 0.002(2) 0.002(3)
C18 0.014(3) 0.015(3) 0.017(3) 0.000(2) 0.003(2) 0.005(2)
C19 0.012(3) 0.010(3) 0.015(3) -0.004(2) 0.001(2) 0.002(2)
C20 0.019(3) 0.013(3) 0.019(3) -0.002(2) 0.001(2) 0.001(2)
C21 0.022(3) 0.012(3) 0.016(3) 0.001(2) 0.003(2) 0.003(2)
C22 0.020(3) 0.012(3) 0.020(3) -0.002(2) -0.003(2) 0.002(2)
C23 0.022(3) 0.009(3) 0.024(3) -0.003(2) 0.002(2) 0.003(2)
C24 0.029(4) 0.019(3) 0.029(3) -0.006(3) 0.001(3) 0.005(3)
C25 0.022(3) 0.011(3) 0.032(3) 0.004(2) 0.002(3) 0.000(2)
C26 0.022(3) 0.025(3) 0.030(3) -0.002(3) 0.001(3) -0.008(3)
C27 0.012(3) 0.018(3) 0.016(3) 0.001(2) 0.001(2) 0.002(2)
C28 0.018(3) 0.019(3) 0.031(3) 0.007(3) -0.001(2) -0.003(2)
C29 0.021(3) 0.023(3) 0.021(3) -0.003(2) 0.001(2) 0.005(3)
C30 0.019(3) 0.016(3) 0.016(3) 0.002(2) 0.000(2) 0.000(2)
C31 0.025(3) 0.020(3) 0.013(3) 0.001(2) 0.000(2) 0.004(3)
C32 0.024(3) 0.024(3) 0.028(3) 0.006(3) 0.003(3) 0.007(3)
C33 0.028(4) 0.031(4) 0.027(3) 0.010(3) 0.004(3) 0.001(3)
C34 0.047(4) 0.030(4) 0.014(3) 0.003(3) -0.004(3) 0.005(3)
C35 0.020(3) 0.010(3) 0.016(3) -0.003(2) 0.001(2) -0.001(2)
C36 0.010(3) 0.012(3) 0.019(3) 0.000(2) -0.002(2) -0.001(2)
C37 0.008(2) 0.009(3) 0.018(3) 0.000(2) 0.000(2) 0.004(2)
C38 0.016(3) 0.007(2) 0.020(3) -0.001(2) 0.000(2) 0.002(2)
C39 0.011(3) 0.011(3) 0.020(3) 0.002(2) -0.003(2) 0.000(2)
C40 0.009(3) 0.012(3) 0.020(3) 0.001(2) 0.001(2) -0.001(2)
C41 0.010(3) 0.014(3) 0.017(3) 0.001(2) 0.000(2) -0.002(2)
C42 0.017(3) 0.017(3) 0.017(3) 0.000(2) 0.006(2) 0.001(2)
C43 0.015(3) 0.026(3) 0.024(3) -0.006(3) 0.005(2) -0.002(3)
C44 0.028(3) 0.022(3) 0.018(3) -0.001(2) 0.001(2) -0.001(3)
C45 0.030(3) 0.017(3) 0.024(3) -0.003(2) 0.007(3) -0.001(3)
C46 0.019(3) 0.011(3) 0.023(3) 0.005(2) 0.002(2) 0.001(2)
C47 0.025(3) 0.016(3) 0.035(4) 0.004(3) -0.008(3) -0.003(3)
C48 0.024(3) 0.013(3) 0.030(3) 0.000(3) 0.000(3) -0.002(2)
C49 0.031(4) 0.012(3) 0.025(3) 0.005(2) 0.005(3) 0.000(3)
C50 0.017(3) 0.015(3) 0.028(3) 0.000(2) 0.008(2) 0.002(2)
C51 0.025(3) 0.019(3) 0.030(3) 0.000(3) 0.013(3) 0.003(3)
C52 0.029(4) 0.026(4) 0.038(4) 0.012(3) 0.015(3) 0.016(3)
C53 0.031(4) 0.020(3) 0.033(4) -0.005(3) 0.015(3) -0.004(3)
C54 0.032(4) 0.029(4) 0.058(5) -0.002(4) 0.009(4) -0.002(3)
C55 0.039(5) 0.038(5) 0.071(7) -0.020(5) -0.008(4) 0.004(4)
C56 0.089(9) 0.046(6) 0.041(5) 0.002(4) -0.009(5) 0.015(6)
C57 0.070(7) 0.075(8) 0.056(6) 0.010(6) 0.036(6) 0.014(6)
C58 0.025(4) 0.064(6) 0.071(7) 0.007(5) -0.006(4) 0.000(4)
C59 0.042(5) 0.035(4) 0.033(4) -0.004(3) 0.004(3) 0.005(4)
P1 0.0140(7) 0.0120(7) 0.0177(7) 0.0013(5) 0.0008(5) -0.0006(5)
S1 0.0199(7) 0.0135(6) 0.0167(6) 0.0020(5) 0.0001(5) -0.0045(5)
S2 0.0180(7) 0.0126(6) 0.0185(6) 0.0011(5) -0.0001(5) -0.0007(5)
Th1 0.01291(11) 0.01091(10) 0.01530(11) -0.00177(7) 0.00176(7) -0.00022(7)

loop_
_atom_type_symbol
_atom_type_description
_atom_type_scat_dispersion_real
_atom_type_scat_dispersion_imag
_atom_type_scat_source
C C 0.0181 0.0091 'International Tables Vol C Tables 4.2.6.8 and 6.1.1.4'
H H 0.0000 0.0000 'International Tables Vol C Tables 4.2.6.8 and 6.1.1.4'
P P 0.2955 0.4335 'International Tables Vol C Tables 4.2.6.8 and 6.1.1.4'
S S 0.3331 0.5567 'International Tables Vol C Tables 4.2.6.8 and 6.1.1.4'
Th Th -4.1491 12.3296 'International Tables Vol C Tables 4.2.6.8 and 6.1.1.4'

loop_
_geom_angle_atom_site_label_1
_geom_angle_atom_site_label_2
_geom_angle_atom_site_label_3
_geom_angle
C2 C1 C6 131.4(5)
C2 C1 Th1 76.6(3)
C5 C1 C2 106.2(5)
C5 C1 C6 121.4(5)
C5 C1 Th1 70.1(3)
C6 C1 Th1 126.6(4)
C1 C2 C10 134.9(5)
C1 C2 Th1 74.8(3)
C3 C2 C1 106.0(5)
C3 C2 C10 116.1(5)
C3 C2 Th1 69.6(3)
C10 C2 Th1 133.9(4)
C2 C3 H3 124.5
C2 C3 Th1 81.6(3)
C4 C3 C2 111.0(5)
C4 C3 H3 124.5
C4 C3 Th1 74.5(3)
Th1 C3 H3 111.5
C3 C4 C5 104.9(5)
C3 C4 C14 127.2(5)
C3 C4 Th1 76.2(3)
C5 C4 C14 127.8(5)
C5 C4 Th1 75.6(4)
C14 C4 Th1 114.6(4)
C1 C5 H5 124.2
C1 C5 Th1 81.3(3)
C4 C5 C1 111.7(5)
C4 C5 H5 124.2
C4 C5 Th1 74.8(3)
Th1 C5 H5 111.6
C1 C6 C7 108.8(5)
C8 C6 C1 109.8(5)
C8 C6 C7 105.9(5)
C9 C6 C1 114.5(5)
C9 C6 C7 111.0(5)
C9 C6 C8 106.5(5)
C6 C7 H7A 109.5
C6 C7 H7B 109.5
C6 C7 H7C 109.5
H7A C7 H7B 109.5
H7A C7 H7C 109.5
H7B C7 H7C 109.5
C6 C8 H8A 109.5
C6 C8 H8B 109.5
C6 C8 H8C 109.5
H8A C8 H8B 109.5
H8A C8 H8C 109.5
H8B C8 H8C 109.5
C6 C9 H9A 109.5
C6 C9 H9B 109.5
C6 C9 H9C 109.5
H9A C9 H9B 109.5
H9A C9 H9C 109.5
H9B C9 H9C 109.5
C11 C10 C2 117.0(5)
C11 C10 C12 106.3(5)
C12 C10 C2 112.4(5)
C13 C10 C2 104.9(5)
C13 C10 C11 108.4(5)
C13 C10 C12 107.4(5)
C10 C11 H11A 109.5
C10 C11 H11B 109.5
C10 C11 H11C 109.5
H11A C11 H11B 109.5
H11A C11 H11C 109.5
H11B C11 H11C 109.5
C10 C12 H12A 109.5
C10 C12 H12B 109.5
C10 C12 H12C 109.5
H12A C12 H12B 109.5
H12A C12 H12C 109.5
H12B C12 H12C 109.5
C10 C13 H13A 109.5
C10 C13 H13B 109.5
C10 C13 H13C 109.5
H13A C13 H13B 109.5
H13A C13 H13C 109.5
H13B C13 H13C 109.5
C4 C14 C15 109.2(5)
C4 C14 C16 111.2(5)
C4 C14 C17 110.2(5)
C16 C14 C15 108.3(5)
C16 C14 C17 109.9(5)
C17 C14 C15 107.9(5)
C14 C15 H15A 109.5
C14 C15 H15B 109.5
C14 C15 H15C 109.5
H15A C15 H15B 109.5
H15A C15 H15C 109.5
H15B C15 H15C 109.5
C14 C16 H16A 109.5
C14 C16 H16B 109.5
C14 C16 H16C 109.5
H16A C16 H16B 109.5
H16A C16 H16C 109.5
H16B C16 H16C 109.5
C14 C17 H17A 109.5
C14 C17 H17B 109.5
C14 C17 H17C 109.5
H17A C17 H17B 109.5
H17A C17 H17C 109.5
H17B C17 H17C 109.5
C19 C18 C23 134.9(5)
C19 C18 Th1 74.7(3)
C22 C18 C19 106.5(5)
C22 C18 C23 115.8(5)
C22 C18 Th1 68.6(3)
C23 C18 Th1 134.5(4)
C18 C19 C27 132.1(5)
C18 C19 Th1 77.2(3)
C20 C19 C18 105.8(5)
C20 C19 C27 120.9(5)
C20 C19 Th1 68.8(3)
C27 C19 Th1 127.6(4)
C19 C20 H20 124.4
C19 C20 Th1 82.3(3)
C21 C20 C19 111.3(5)
C21 C20 H20 124.4
C21 C20 Th1 74.8(3)
Th1 C20 H20 110.5
C20 C21 C31 128.1(6)
C20 C21 Th1 75.7(3)
C22 C21 C20 105.6(5)
C22 C21 C31 126.3(6)
C22 C21 Th1 76.8(4)
C31 C21 Th1 114.6(4)
C18 C22 Th1 82.8(3)
C21 C22 C18 110.7(5)
C21 C22 Th1 73.9(3)
C24 C23 C18 104.9(5)
C25 C23 C18 118.1(5)
C25 C23 C24 106.8(5)
C26 C23 C18 113.1(5)
C26 C23 C24 108.4(5)
C26 C23 C25 105.1(5)
C23 C24 H24A 109.5
C23 C24 H24B 109.5
C23 C24 H24C 109.5
H24A C24 H24B 109.5
H24A C24 H24C 109.5
H24B C24 H24C 109.5
C23 C25 H25A 109.5
C23 C25 H25B 109.5
C23 C25 H25C 109.5
H25A C25 H25B 109.5
H25A C25 H25C 109.5
H25B C25 H25C 109.5
C23 C26 H26A 109.5
C23 C26 H26B 109.5
C23 C26 H26C 109.5
H26A C26 H26B 109.5
H26A C26 H26C 109.5
H26B C26 H26C 109.5
C19 C27 C28 111.1(5)
C19 C27 C29 108.2(5)
C19 C27 C30 115.6(5)
C28 C27 C29 106.3(5)
C30 C27 C28 105.2(5)
C30 C27 C29 110.1(5)
C27 C28 H28A 109.5
C27 C28 H28B 109.5
C27 C28 H28C 109.5
H28A C28 H28B 109.5
H28A C28 H28C 109.5
H28B C28 H28C 109.5
C27 C29 H29A 109.5
C27 C29 H29B 109.5
C27 C29 H29C 109.5
H29A C29 H29B 109.5
H29A C29 H29C 109.5
H29B C29 H29C 109.5
C27 C30 H30A 109.5
C27 C30 H30B 109.5
C27 C30 H30C 109.5
H30A C30 H30B 109.5
H30A C30 H30C 109.5
H30B C30 H30C 109.5
C21 C31 C32 109.0(5)
C21 C31 C33 111.8(5)
C21 C31 C34 108.0(5)
C32 C31 C33 108.9(6)
C32 C31 C34 109.2(6)
C34 C31 C33 110.0(6)
C31 C32 H32A 109.5
C31 C32 H32B 109.5
C31 C32 H32C 109.5
H32A C32 H32B 109.5
H32A C32 H32C 109.5
H32B C32 H32C 109.5
C31 C33 H33A 109.5
C31 C33 H33B 109.5
C31 C33 H33C 109.5
H33A C33 H33B 109.5
H33A C33 H33C 109.5
H33B C33 H33C 109.5
C31 C34 H34A 109.5
C31 C34 H34B 109.5
C31 C34 H34C 109.5
H34A C34 H34B 109.5
H34A C34 H34C 109.5
H34B C34 H34C 109.5
P1 C35 S1 111.3(3)
P1 C35 S2 130.6(4)
S2 C35 S1 118.2(3)
C37 C36 P1 119.3(4)
C41 C36 C37 119.3(5)
C41 C36 P1 120.7(4)
C36 C37 C42 125.2(5)
C38 C37 C36 117.6(5)
C38 C37 C42 117.1(5)
C37 C38 H38 118.4
C39 C38 C37 123.2(5)
C39 C38 H38 118.4
C38 C39 C46 120.1(5)
C40 C39 C38 117.8(5)
C40 C39 C46 122.1(5)
C39 C40 H40 118.4
C39 C40 C41 123.2(6)
C41 C40 H40 118.4
C36 C41 C50 124.7(5)
C40 C41 C36 118.7(5)
C40 C41 C50 116.6(5)
C37 C42 C44 110.9(5)
C37 C42 C45 112.3(5)
C43 C42 C37 112.6(5)
C43 C42 C44 110.1(5)
C43 C42 C45 105.9(5)
C44 C42 C45 104.7(5)
C42 C43 H43A 109.5
C42 C43 H43B 109.5
C42 C43 H43C 109.5
H43A C43 H43B 109.5
H43A C43 H43C 109.5
H43B C43 H43C 109.5
C42 C44 H44A 109.5
C42 C44 H44B 109.5
C42 C44 H44C 109.5
H44A C44 H44B 109.5
H44A C44 H44C 109.5
H44B C44 H44C 109.5
C42 C45 H45A 109.5
C42 C45 H45B 109.5
C42 C45 H45C 109.5
H45A C45 H45B 109.5
H45A C45 H45C 109.5
H45B C45 H45C 109.5
C39 C46 C47 108.7(5)
C48 C46 C39 109.7(5)
C48 C46 C47 109.2(5)
C48 C46 C49 108.6(5)
C49 C46 C39 112.4(5)
C49 C46 C47 108.3(5)
C46 C47 H47A 109.5
C46 C47 H47B 109.5
C46 C47 H47C 109.5
H47A C47 H47B 109.5
H47A C47 H47C 109.5
H47B C47 H47C 109.5
C46 C48 H48A 109.5
C46 C48 H48B 109.5
C46 C48 H48C 109.5
H48A C48 H48B 109.5
H48A C48 H48C 109.5
H48B C48 H48C 109.5
C46 C49 H49A 109.5
C46 C49 H49B 109.5
C46 C49 H49C 109.5
H49A C49 H49B 109.5
H49A C49 H49C 109.5
H49B C49 H49C 109.5
C51 C50 C41 112.5(5)
C51 C50 C52 105.0(5)
C52 C50 C41 111.5(5)
C53 C50 C41 110.5(5)
C53 C50 C51 106.1(5)
C53 C50 C52 111.1(6)
C50 C51 H51A 109.5
C50 C51 H51B 109.5
C50 C51 H51C 109.5
H51A C51 H51B 109.5
H51A C51 H51C 109.5
H51B C51 H51C 109.5
C50 C52 H52A 109.5
C50 C52 H52B 109.5
C50 C52 H52C 109.5
H52A C52 H52B 109.5
H52A C52 H52C 109.5
H52B C52 H52C 109.5
C50 C53 H53A 109.5
C50 C53 H53B 109.5
C50 C53 H53C 109.5
H53A C53 H53B 109.5
H53A C53 H53C 109.5
H53B C53 H53C 109.5
C55 C54 H54 119.9
C59 C54 H54 119.9
C59 C54 C55 120.2(9)
C54 C55 H55 119.3
C56 C55 C54 121.4(9)
C56 C55 H55 119.3
C55 C56 H56 120.2
C55 C56 C57 119.7(9)
C57 C56 H56 120.2
C56 C57 H57 120.6
C56 C57 C58 118.8(9)
C58 C57 H57 120.6
C57 C58 H58 121.3
C59 C58 C57 117.5(9)
C59 C58 H58 121.3
C54 C59 C58 122.2(8)
C54 C59 H59 118.9
C58 C59 H59 118.9
C35 P1 C36 109.0(3)
C35 S1 Th1 86.70(19)
C35 S2 Th1 85.53(19)
C1 Th1 C2 28.58(15)
C1 Th1 C18 136.35(16)
C1 Th1 C19 164.50(16)
C2 Th1 C18 107.96(16)
C3 Th1 C1 47.45(16)
C3 Th1 C2 28.78(15)
C3 Th1 C18 92.53(17)
C3 Th1 C19 118.50(16)
C4 Th1 C1 48.49(17)
C4 Th1 C2 48.30(17)
C4 Th1 C3 29.36(17)
C4 Th1 C5 29.51(17)
C4 Th1 C18 106.99(17)
C4 Th1 C19 124.18(17)
C4 Th1 C22 115.61(18)
C4 Th1 S2 121.32(13)
C5 Th1 C1 28.62(17)
C5 Th1 C2 47.05(16)
C5 Th1 C3 47.38(17)
C5 Th1 C18 136.21(17)
C5 Th1 C19 151.23(17)
C5 Th1 C22 137.22(18)
C19 Th1 C2 136.06(15)
C19 Th1 C18 28.15(16)
C20 Th1 C1 153.88(17)
C20 Th1 C2 137.43(17)
C20 Th1 C3 136.94(17)
C20 Th1 C4 152.47(18)
C20 Th1 C5 175.29(18)
C20 Th1 C18 46.83(17)
C20 Th1 C19 28.85(17)
C20 Th1 C22 47.43(18)
C20 Th1 S2 83.99(13)
C21 Th1 C1 126.70(17)
C21 Th1 C2 108.32(17)
C21 Th1 C3 116.06(18)
C21 Th1 C4 143.87(18)
C21 Th1 C5 154.49(18)
C21 Th1 C18 47.90(17)
C21 Th1 C19 48.42(16)
C21 Th1 C20 29.50(18)
C21 Th1 C22 29.27(18)
C21 Th1 S2 90.94(13)
C22 Th1 C1 119.96(17)
C22 Th1 C2 93.18(17)
C22 Th1 C3 90.58(18)
C22 Th1 C18 28.60(16)
C22 Th1 C19 47.27(16)
S1 Th1 C1 107.24(12)
S1 Th1 C2 130.68(12)
S1 Th1 C3 117.85(12)
S1 Th1 C4 88.87(13)
S1 Th1 C5 83.68(13)
S1 Th1 C18 107.39(12)
S1 Th1 C19 84.80(11)
S1 Th1 C20 91.88(13)
S1 Th1 C21 120.86(14)
S1 Th1 C22 132.07(13)
S1 Th1 S2 67.46(4)
S2 Th1 C1 87.10(12)
S2 Th1 C2 110.51(11)
S2 Th1 C3 134.50(12)
S2 Th1 C5 92.81(13)
S2 Th1 C18 130.82(12)
S2 Th1 C19 106.88(12)
S2 Th1 C22 120.02(14)

loop_
_geom_bond_atom_site_label_1
_geom_bond_atom_site_label_2
_geom_bond_distance
C1 C2 1.448(8)
C1 C5 1.416(8)
C1 C6 1.542(8)
C1 Th1 2.922(6)
C2 C3 1.434(8)
C2 C10 1.555(8)
C2 Th1 2.945(5)
C3 H3 0.9300
C3 C4 1.409(8)
C3 Th1 2.791(6)
C4 C5 1.413(8)
C4 C14 1.516(8)
C4 Th1 2.770(6)
C5 H5 0.9300
C5 Th1 2.780(6)
C6 C7 1.551(9)
C6 C8 1.542(8)
C6 C9 1.530(9)
C7 H7A 0.9600
C7 H7B 0.9600
C7 H7C 0.9600
C8 H8A 0.9600
C8 H8B 0.9600
C8 H8C 0.9600
C9 H9A 0.9600
C9 H9B 0.9600
C9 H9C 0.9600
C10 C11 1.533(8)
C10 C12 1.535(8)
C10 C13 1.532(8)
C11 H11A 0.9600
C11 H11B 0.9600
C11 H11C 0.9600
C12 H12A 0.9600
C12 H12B 0.9600
C12 H12C 0.9600
C13 H13A 0.9600
C13 H13B 0.9600
C13 H13C 0.9600
C14 C15 1.546(8)
C14 C16 1.531(8)
C14 C17 1.539(8)
C15 H15A 0.9600
C15 H15B 0.9600
C15 H15C 0.9600
C16 H16A 0.9600
C16 H16B 0.9600
C16 H16C 0.9600
C17 H17A 0.9600
C17 H17B 0.9600
C17 H17C 0.9600
C18 C19 1.437(8)
C18 C22 1.433(8)
C18 C23 1.555(8)
C18 Th1 2.970(6)
C19 C20 1.430(8)
C19 C27 1.528(8)
C19 Th1 2.938(5)
C20 H20 0.9300
C20 C21 1.404(8)
C20 Th1 2.763(6)
C21 C22 1.400(9)
C21 C31 1.524(8)
C21 Th1 2.752(6)
C22 Th1 2.788(6)
C23 C24 1.555(9)
C23 C25 1.543(9)
C23 C26 1.514(9)
C24 H24A 0.9600
C24 H24B 0.9600
C24 H24C 0.9600
C25 H25A 0.9600
C25 H25B 0.9600
C25 H25C 0.9600
C26 H26A 0.9600
C26 H26B 0.9600
C26 H26C 0.9600
C27 C28 1.545(8)
C27 C29 1.546(8)
C27 C30 1.533(8)
C28 H28A 0.9600
C28 H28B 0.9600
C28 H28C 0.9600
C29 H29A 0.9600
C29 H29B 0.9600
C29 H29C 0.9600
C30 H30A 0.9600
C30 H30B 0.9600
C30 H30C 0.9600
C31 C32 1.530(9)
C31 C33 1.539(9)
C31 C34 1.532(9)
C32 H32A 0.9600
C32 H32B 0.9600
C32 H32C 0.9600
C33 H33A 0.9600
C33 H33B 0.9600
C33 H33C 0.9600
C34 H34A 0.9600
C34 H34B 0.9600
C34 H34C 0.9600
C35 P1 1.702(6)
C35 S1 1.796(6)
C35 S2 1.749(6)
C36 C37 1.436(8)
C36 C41 1.427(8)
C36 P1 1.870(6)
C37 C38 1.410(8)
C37 C42 1.544(8)
C38 H38 0.9300
C38 C39 1.390(8)
C39 C40 1.377(8)
C39 C46 1.538(8)
C40 H40 0.9300
C40 C41 1.398(8)
C41 C50 1.549(8)
C42 C43 1.538(8)
C42 C44 1.545(8)
C42 C45 1.552(8)
C43 H43A 0.9600
C43 H43B 0.9600
C43 H43C 0.9600
C44 H44A 0.9600
C44 H44B 0.9600
C44 H44C 0.9600
C45 H45A 0.9600
C45 H45B 0.9600
C45 H45C 0.9600
C46 C47 1.538(9)
C46 C48 1.524(9)
C46 C49 1.535(9)
C47 H47A 0.9600
C47 H47B 0.9600
C47 H47C 0.9600
C48 H48A 0.9600
C48 H48B 0.9600
C48 H48C 0.9600
C49 H49A 0.9600
C49 H49B 0.9600
C49 H49C 0.9600
C50 C51 1.544(8)
C50 C52 1.546(9)
C50 C53 1.525(9)
C51 H51A 0.9600
C51 H51B 0.9600
C51 H51C 0.9600
C52 H52A 0.9600
C52 H52B 0.9600
C52 H52C 0.9600
C53 H53A 0.9600
C53 H53B 0.9600
C53 H53C 0.9600
C54 H54 0.9300
C54 C55 1.356(14)
C54 C59 1.350(12)
C55 H55 0.9300
C55 C56 1.337(16)
C56 H56 0.9300
C56 C57 1.406(17)
C57 H57 0.9300
C57 C58 1.427(15)
C58 H58 0.9300
C58 C59 1.355(13)
C59 H59 0.9300
S1 Th1 2.7041(14)
S2 Th1 2.7707(14)

loop_
_geom_torsion_atom_site_label_1
_geom_torsion_atom_site_label_2
_geom_torsion_atom_site_label_3
_geom_torsion_atom_site_label_4
_geom_torsion
C1 C2 C3 C4 3.1(7)
C1 C2 C3 Th1 -66.6(4)
C1 C2 C10 C11 34.5(9)
C1 C2 C10 C12 157.9(6)
C1 C2 C10 C13 -85.7(8)
C2 C1 C5 C4 -1.0(7)
C2 C1 C5 Th1 68.8(4)
C2 C1 C6 C7 63.4(8)
C2 C1 C6 C8 178.8(6)
C2 C1 C6 C9 -61.4(8)
C2 C3 C4 C5 -3.6(7)
C2 C3 C4 C14 175.1(5)
C2 C3 C4 Th1 -74.3(4)
C3 C2 C10 C11 -168.3(5)
C3 C2 C10 C12 -44.8(7)
C3 C2 C10 C13 71.6(6)
C3 C4 C5 C1 2.8(7)
C3 C4 C5 Th1 -71.1(4)
C3 C4 C14 C15 -53.5(8)
C3 C4 C14 C16 -172.9(6)
C3 C4 C14 C17 64.9(8)
C5 C1 C2 C3 -1.3(6)
C5 C1 C2 C10 157.6(6)
C5 C1 C2 Th1 -64.3(4)
C5 C1 C6 C7 -103.4(6)
C5 C1 C6 C8 12.0(8)
C5 C1 C6 C9 131.8(6)
C5 C4 C14 C15 124.9(7)
C5 C4 C14 C16 5.5(9)
C5 C4 C14 C17 -116.7(7)
C6 C1 C2 C3 -169.6(6)
C6 C1 C2 C10 -10.7(11)
C6 C1 C2 Th1 127.4(6)
C6 C1 C5 C4 168.8(5)
C6 C1 C5 Th1 -121.5(5)
C10 C2 C3 C4 -160.4(5)
C10 C2 C3 Th1 129.9(4)
C14 C4 C5 C1 -175.9(6)
C14 C4 C5 Th1 110.2(6)
C18 C19 C20 C21 -1.2(7)
C18 C19 C20 Th1 69.1(4)
C18 C19 C27 C28 -179.1(6)
C18 C19 C27 C29 64.6(8)
C18 C19 C27 C30 -59.4(8)
C19 C18 C22 C21 4.1(7)
C19 C18 C22 Th1 -65.7(4)
C19 C18 C23 C24 -88.9(8)
C19 C18 C23 C25 30.0(10)
C19 C18 C23 C26 153.2(6)
C19 C20 C21 C22 3.7(7)
C19 C20 C21 C31 -174.4(6)
C19 C20 C21 Th1 75.3(4)
C20 C19 C27 C28 15.4(7)
C20 C19 C27 C29 -100.9(6)
C20 C19 C27 C30 135.2(6)
C20 C21 C22 C18 -4.8(7)
C20 C21 C22 Th1 70.8(4)
C20 C21 C31 C32 -117.1(7)
C20 C21 C31 C33 3.4(9)
C20 C21 C31 C34 124.5(7)
C22 C18 C19 C20 -1.7(6)
C22 C18 C19 C27 -168.7(6)
C22 C18 C19 Th1 61.6(4)
C22 C18 C23 C24 69.3(6)
C22 C18 C23 C25 -171.9(5)
C22 C18 C23 C26 -48.6(7)
C22 C21 C31 C32 65.3(8)
C22 C21 C31 C33 -174.3(6)
C22 C21 C31 C34 -53.2(8)
C23 C18 C19 C20 157.9(6)
C23 C18 C19 C27 -9.2(11)
C23 C18 C19 Th1 -138.9(7)
C23 C18 C22 C21 -160.0(5)
C23 C18 C22 Th1 130.3(5)
C27 C19 C20 C21 167.6(5)
C27 C19 C20 Th1 -122.0(5)
C31 C21 C22 C18 173.4(6)
C31 C21 C22 Th1 -111.1(6)
C36 C37 C38 C39 -3.6(8)
C36 C37 C42 C43 -65.8(7)
C36 C37 C42 C44 58.0(7)
C36 C37 C42 C45 174.7(5)
C36 C41 C50 C51 -174.0(6)
C36 C41 C50 C52 -56.4(8)
C36 C41 C50 C53 67.7(7)
C37 C36 C41 C40 -4.4(8)
C37 C36 C41 C50 174.5(5)
C37 C36 P1 C35 92.5(5)
C37 C38 C39 C40 -0.2(9)
C37 C38 C39 C46 -178.9(5)
C38 C37 C42 C43 116.3(6)
C38 C37 C42 C44 -119.8(6)
C38 C37 C42 C45 -3.1(7)
C38 C39 C40 C41 1.8(9)
C38 C39 C46 C47 -65.0(7)
C38 C39 C46 C48 54.3(7)
C38 C39 C46 C49 175.1(5)
C39 C40 C41 C36 0.5(9)
C39 C40 C41 C50 -178.5(5)
C40 C39 C46 C47 116.3(6)
C40 C39 C46 C48 -124.4(6)
C40 C39 C46 C49 -3.6(8)
C40 C41 C50 C51 4.9(8)
C40 C41 C50 C52 122.5(6)
C40 C41 C50 C53 -113.4(6)
C41 C36 C37 C38 5.8(8)
C41 C36 C37 C42 -172.0(5)
C41 C36 P1 C35 -96.8(5)
C42 C37 C38 C39 174.4(5)
C46 C39 C40 C41 -179.4(5)
C54 C55 C56 C57 -0.4(16)
C55 C54 C59 C58 -2.5(14)
C55 C56 C57 C58 3.1(17)
C56 C57 C58 C59 -5.3(17)
C57 C58 C59 C54 5.1(16)
C59 C54 C55 C56 0.0(15)
P1 C35 S1 Th1 -167.3(3)
P1 C35 S2 Th1 168.0(4)
P1 C36 C37 C38 176.7(4)
P1 C36 C37 C42 -1.1(8)
P1 C36 C41 C40 -175.1(4)
P1 C36 C41 C50 3.7(8)
S1 C35 P1 C36 -175.3(3)
S1 C35 S2 Th1 -14.0(3)
S2 C35 P1 C36 2.9(5)
S2 C35 S1 Th1 14.3(3)
Th1 C1 C2 C3 63.1(4)
Th1 C1 C2 C10 -138.1(7)
Th1 C1 C5 C4 -69.8(4)
Th1 C1 C6 C7 169.1(4)
Th1 C1 C6 C8 -75.5(6)
Th1 C1 C6 C9 44.3(7)
Th1 C2 C3 C4 69.7(4)
Th1 C2 C10 C11 -82.0(7)
Th1 C2 C10 C12 41.4(7)
Th1 C2 C10 C13 157.8(4)
Th1 C3 C4 C5 70.7(4)
Th1 C3 C4 C14 -110.6(6)
Th1 C4 C5 C1 73.9(5)
Th1 C4 C14 C15 -144.5(4)
Th1 C4 C14 C16 96.1(5)
Th1 C4 C14 C17 -26.1(6)
Th1 C18 C19 C20 -63.3(4)
Th1 C18 C19 C27 129.6(6)
Th1 C18 C22 C21 69.7(4)
Th1 C18 C23 C24 154.0(4)
Th1 C18 C23 C25 -87.2(7)
Th1 C18 C23 C26 36.1(8)
Th1 C19 C20 C21 -70.3(4)
Th1 C19 C27 C28 -70.5(6)
Th1 C19 C27 C29 173.2(4)
Th1 C19 C27 C30 49.2(7)
Th1 C20 C21 C22 -71.6(4)
Th1 C20 C21 C31 110.3(6)
Th1 C21 C22 C18 -75.6(4)
Th1 C21 C31 C32 -26.2(6)
Th1 C21 C31 C33 94.2(5)
Th1 C21 C31 C34 -144.7(5)
